data_7154492
loop_
_publ_author_name
'Maity, Rajendra'
'Pan, Subhas Chandra'

_publ_section_title
;
 Organocatalytic asymmetric intramolecular aza-Henry reaction: facile
 synthesis of trans-2,3-disubstituted tetrahydroquinolines.
;
_journal_issue 24
_journal_name_full 'Organic &amp; biomolecular chemistry'
_journal_page_first 6825
_journal_page_last 6831
_journal_paper_doi 10.1039/c5ob00795j
_journal_volume 13
_journal_year 2015
_chemical_absolute_configuration rmc
_chemical_formula_moiety 'C15 H13 Br N2 O2'
_chemical_formula_sum 'C15 H13 Br N2 O2'
_chemical_formula_weight 333.18
_chemical_name_systematic
; 
 ? 
;
_space_group_IT_number 19
_symmetry_cell_setting orthorhombic
_symmetry_space_group_name_Hall 'P 2ac 2ab'
_symmetry_space_group_name_H-M 'P 21 21 21'
_atom_sites_solution_hydrogens geom
_atom_sites_solution_primary direct
_atom_sites_solution_secondary difmap
_audit_creation_method SHELXL-97
_audit_update_record
;
2015-02-11 deposited with the CCDC.
2015-05-06 downloaded from the CCDC.
;
_cell_angle_alpha 90.00
_cell_angle_beta 90.00
_cell_angle_gamma 90.00
_cell_formula_units_Z 4
_cell_length_a 5.947(3)
_cell_length_b 7.118(3)
_cell_length_c 32.870(11)
_cell_measurement_temperature 296(2)
_cell_volume 1391.4(10)
_computing_cell_refinement 'Bruker SMART'
_computing_data_collection 'Bruker SMART'
_computing_data_reduction 'Bruker SAINT'
_computing_molecular_graphics 'Bruker SHELXTL'
_computing_publication_material 'Bruker SHELXTL'
_computing_structure_refinement 'SHELXL-97 (Sheldrick, 1997)'
_computing_structure_solution 'SHELXS-97 (Sheldrick, 1990)'
_diffrn_ambient_temperature 296(2)
_diffrn_measured_fraction_theta_full 0.980
_diffrn_measured_fraction_theta_max 0.980
_diffrn_measurement_device_type 'CCD area detector'
_diffrn_measurement_method 'phi and omega scans'
_diffrn_radiation_monochromator graphite
_diffrn_radiation_source 'fine-focus sealed tube'
_diffrn_radiation_type MoK\a
_diffrn_radiation_wavelength 0.71073
_diffrn_reflns_av_R_equivalents 0.0576
_diffrn_reflns_av_sigmaI/netI 0.0497
_diffrn_reflns_limit_h_max 7
_diffrn_reflns_limit_h_min -7
_diffrn_reflns_limit_k_max 8
_diffrn_reflns_limit_k_min -8
_diffrn_reflns_limit_l_max 40
_diffrn_reflns_limit_l_min -40
_diffrn_reflns_number 13277
_diffrn_reflns_theta_full 26.27
_diffrn_reflns_theta_max 26.27
_diffrn_reflns_theta_min 1.24
_exptl_absorpt_coefficient_mu 2.957
_exptl_absorpt_correction_T_max 0.520
_exptl_absorpt_correction_T_min 0.380
_exptl_absorpt_correction_type multi-scan
_exptl_absorpt_process_details SADABS
_exptl_crystal_colour white
_exptl_crystal_density_diffrn 1.591
_exptl_crystal_density_method 'not measured'
_exptl_crystal_description rod-shaped
_exptl_crystal_F_000 672
_exptl_crystal_size_max 0.32
_exptl_crystal_size_mid 0.28
_exptl_crystal_size_min 0.20
_refine_diff_density_max 0.377
_refine_diff_density_min -0.516
_refine_diff_density_rms 0.188
_refine_ls_abs_structure_details 'Flack H D (1983), Acta Cryst. A39, 876-881'
_refine_ls_abs_structure_Flack -0.013(18)
_refine_ls_extinction_method none
_refine_ls_goodness_of_fit_ref 1.024
_refine_ls_hydrogen_treatment none
_refine_ls_matrix_type full
_refine_ls_number_parameters 181
_refine_ls_number_reflns 1692
_refine_ls_number_restraints 0
_refine_ls_restrained_S_all 1.024
_refine_ls_R_factor_all 0.0801
_refine_ls_R_factor_gt 0.0385
_refine_ls_shift/su_max 0.000
_refine_ls_shift/su_mean 0.000
_refine_ls_structure_factor_coef Fsqd
_refine_ls_weighting_details 'calc w=1/[\s^2^(Fo^2^)+(0.0681P)^2^+0.0000P] where P=(Fo^2^+2Fc^2^)/3'
_refine_ls_weighting_scheme calc
_refine_ls_wR_factor_gt 0.0949
_refine_ls_wR_factor_ref 0.1243
_reflns_number_gt 1206
_reflns_number_total 1692
_reflns_threshold_expression >2sigma(I)
_cod_data_source_file c5ob00795j2.cif
_cod_data_source_block 5
_cod_depositor_comments
;
The following automatic conversions were performed:

'_symmetry_cell_setting' value 'Orthorhombic' changed to
'orthorhombic' according to
/usr/data/users/saulius/crontab/automatic-downloads/rss-feeds/RSC/lib/dictionaries/cif_core.dic
dictionary named 'cif_core.dic' version 2.4.2 from 2011-04-26.

'_exptl_absorpt_correction_type' value 'MULTI-SCAN' changed to
'multi-scan' according to
/usr/data/users/saulius/crontab/automatic-downloads/rss-feeds/RSC/lib/dictionaries/cif_core.dic
dictionary named 'cif_core.dic' version 2.4.2 from 2011-04-26.

Automatic conversion script
Id: cif_fix_values 3271 2015-04-21 07:52:19Z andrius 

 Adding full bibliography for 7154492.cif.
;
_cod_original_cell_volume 1391.3(9)
_cod_database_code 7154492

loop_
_symmetry_equiv_pos_as_xyz
'x, y, z'
'-x+1/2, -y, z+1/2'
'-x, y+1/2, -z+1/2'
'x+1/2, -y+1/2, -z'

loop_
_atom_site_label
_atom_site_type_symbol
_atom_site_fract_x
_atom_site_fract_y
_atom_site_fract_z
_atom_site_U_iso_or_equiv
_atom_site_adp_type
_atom_site_occupancy
_atom_site_symmetry_multiplicity
_atom_site_calc_flag
_atom_site_refinement_flags
Br1 Br 0.90001(12) 0.53467(10) 0.192767(17) 0.0771(3) Uani 1 1 d .
C14 C 0.5860(9) 0.4500(9) 0.25588(16) 0.0624(14) Uani 1 1 d .
H14 H 0.4913 0.4109 0.2350 0.075 Uiso 1 1 calc R
C10 C 0.6536(8) 0.4986(7) 0.32742(14) 0.0465(12) Uani 1 1 d .
C13 C 0.7949(9) 0.5163(8) 0.24739(15) 0.0511(13) Uani 1 1 d .
C2 C 0.4256(11) 0.3155(8) 0.43114(15) 0.0629(16) Uani 1 1 d .
H2A H 0.3559 0.1974 0.4387 0.076 Uiso 1 1 calc R
H2B H 0.5569 0.3337 0.4482 0.076 Uiso 1 1 calc R
C3 C 0.2640(9) 0.4720(9) 0.43781(14) 0.0550(14) Uani 1 1 d .
C4 C 0.1179(11) 0.4693(10) 0.47076(16) 0.0763(18) Uani 1 1 d .
H4 H 0.1195 0.3668 0.4883 0.092 Uiso 1 1 calc R
N1 N 0.3874(8) 0.6237(6) 0.37598(12) 0.0544(11) Uani 1 1 d .
H1 H 0.3550 0.7001 0.3566 0.065 Uiso 1 1 calc R
C9 C 0.5750(9) 0.4966(7) 0.37137(14) 0.0511(13) Uani 1 1 d .
H9 H 0.6985 0.5403 0.3887 0.061 Uiso 1 1 calc R
C11 C 0.8638(9) 0.5616(8) 0.31796(15) 0.0588(14) Uani 1 1 d .
H11 H 0.9606 0.5978 0.3388 0.071 Uiso 1 1 calc R
C7 C 0.1082(11) 0.7687(9) 0.41846(17) 0.0680(16) Uani 1 1 d .
H7 H 0.1025 0.8694 0.4005 0.082 Uiso 1 1 calc R
C8 C 0.2568(9) 0.6245(8) 0.41164(15) 0.0516(13) Uani 1 1 d .
C12 C 0.9359(9) 0.5728(9) 0.27773(16) 0.0618(15) Uani 1 1 d .
H12 H 1.0786 0.6183 0.2716 0.074 Uiso 1 1 calc R
C15 C 0.5161(9) 0.4414(9) 0.29580(15) 0.0602(15) Uani 1 1 d .
H15 H 0.3731 0.3961 0.3016 0.072 Uiso 1 1 calc R
C5 C -0.0280(12) 0.6135(13) 0.47796(19) 0.092(2) Uani 1 1 d .
H5 H -0.1237 0.6099 0.5003 0.111 Uiso 1 1 calc R
C6 C -0.0320(11) 0.7654(11) 0.45161(19) 0.082(2) Uani 1 1 d .
H6 H -0.1297 0.8650 0.4564 0.098 Uiso 1 1 calc R
C1 C 0.4968(9) 0.3077(8) 0.38672(15) 0.0522(14) Uani 1 1 d .
H1A H 0.3674 0.2678 0.3704 0.063 Uiso 1 1 calc R
N2 N 0.6798(10) 0.1651(8) 0.38205(15) 0.0673(14) Uani 1 1 d .
O1 O 0.8688(10) 0.2059(7) 0.39220(16) 0.0966(15) Uani 1 1 d .
O2 O 0.6294(9) 0.0151(7) 0.36808(19) 0.1089(17) Uani 1 1 d .

loop_
_atom_site_aniso_label
_atom_site_aniso_U_11
_atom_site_aniso_U_22
_atom_site_aniso_U_33
_atom_site_aniso_U_23
_atom_site_aniso_U_13
_atom_site_aniso_U_12
Br1 0.1027(5) 0.0754(4) 0.0533(3) 0.0094(3) 0.0238(3) 0.0139(4)
C14 0.063(4) 0.071(4) 0.053(3) -0.003(3) -0.006(3) -0.010(4)
C10 0.053(3) 0.042(3) 0.045(3) 0.000(2) 0.005(2) -0.001(2)
C13 0.057(3) 0.047(3) 0.049(3) 0.003(3) 0.006(2) 0.006(3)
C2 0.083(4) 0.066(4) 0.040(3) 0.013(2) 0.002(3) -0.005(4)
C3 0.058(3) 0.069(4) 0.038(3) -0.005(3) -0.001(2) -0.003(3)
C4 0.080(4) 0.106(5) 0.043(3) 0.006(3) 0.009(3) -0.004(5)
N1 0.068(3) 0.054(3) 0.042(2) 0.006(2) 0.002(2) 0.010(3)
C9 0.056(3) 0.051(4) 0.047(3) -0.001(2) -0.001(2) -0.002(3)
C11 0.058(3) 0.066(4) 0.052(3) 0.005(3) -0.001(2) -0.011(3)
C7 0.072(4) 0.084(4) 0.048(3) -0.010(3) -0.004(3) 0.009(4)
C8 0.055(3) 0.061(4) 0.040(3) -0.006(3) -0.001(2) 0.003(3)
C12 0.049(3) 0.074(4) 0.062(3) 0.010(3) 0.007(3) -0.005(3)
C15 0.047(3) 0.079(4) 0.054(3) 0.000(3) 0.001(2) -0.010(3)
C5 0.083(5) 0.147(7) 0.046(3) -0.014(4) 0.015(3) 0.003(5)
C6 0.076(5) 0.111(6) 0.058(4) -0.025(4) 0.005(3) 0.025(4)
C1 0.054(3) 0.050(4) 0.053(3) 0.007(3) 0.000(3) 0.004(3)
N2 0.087(4) 0.052(4) 0.062(3) 0.008(3) 0.004(3) 0.003(3)
O1 0.074(3) 0.101(4) 0.115(4) -0.006(3) -0.023(3) 0.016(3)
O2 0.106(4) 0.058(3) 0.162(5) -0.010(3) 0.004(3) 0.003(3)

loop_
_atom_type_symbol
_atom_type_description
_atom_type_scat_dispersion_real
_atom_type_scat_dispersion_imag
_atom_type_scat_source
C C 0.0033 0.0016 'International Tables Vol C Tables 4.2.6.8 and 6.1.1.4'
H H 0.0000 0.0000 'International Tables Vol C Tables 4.2.6.8 and 6.1.1.4'
N N 0.0061 0.0033 'International Tables Vol C Tables 4.2.6.8 and 6.1.1.4'
O O 0.0106 0.0060 'International Tables Vol C Tables 4.2.6.8 and 6.1.1.4'
Br Br -0.2901 2.4595 'International Tables Vol C Tables 4.2.6.8 and 6.1.1.4'

loop_
_geom_angle_atom_site_label_1
_geom_angle_atom_site_label_2
_geom_angle_atom_site_label_3
_geom_angle
C13 C14 C15 119.1(5)
C11 C10 C15 117.9(5)
C11 C10 C9 120.1(5)
C15 C10 C9 122.0(5)
C14 C13 C12 121.0(5)
C14 C13 Br1 121.2(4)
C12 C13 Br1 117.9(4)
C3 C2 C1 110.4(4)
C8 C3 C4 118.4(5)
C8 C3 C2 121.0(4)
C4 C3 C2 120.6(5)
C5 C4 C3 121.5(6)
C8 N1 C9 121.1(4)
N1 C9 C1 106.5(4)
N1 C9 C10 109.4(4)
C1 C9 C10 114.9(4)
C10 C11 C12 121.2(5)
C8 C7 C6 120.5(6)
C7 C8 C3 120.3(5)
C7 C8 N1 119.7(5)
C3 C8 N1 119.8(5)
C13 C12 C11 119.2(5)
C14 C15 C10 121.6(5)
C4 C5 C6 119.3(6)
C7 C6 C5 119.9(6)
N2 C1 C9 110.2(4)
N2 C1 C2 109.0(4)
C9 C1 C2 112.0(5)
O2 N2 O1 123.5(6)
O2 N2 C1 117.5(6)
O1 N2 C1 119.1(6)

loop_
_geom_bond_atom_site_label_1
_geom_bond_atom_site_label_2
_geom_bond_distance
Br1 C13 1.905(5)
C14 C13 1.358(7)
C14 C15 1.378(7)
C10 C11 1.364(7)
C10 C15 1.383(7)
C10 C9 1.519(7)
C13 C12 1.364(7)
C2 C3 1.487(8)
C2 C1 1.521(7)
C3 C8 1.386(8)
C3 C4 1.389(7)
C4 C5 1.365(10)
N1 C8 1.406(6)
N1 C9 1.444(6)
C9 C1 1.510(7)
C11 C12 1.392(7)
C7 C8 1.372(8)
C7 C6 1.372(8)
C5 C6 1.385(10)
C1 N2 1.496(7)
N2 O2 1.200(7)
N2 O1 1.208(7)
